data_4506008
loop_
_publ_author_name
'Wang, Xianjuan'
'Liu, Yanhua'
'Xu, Chunying'
'Guo, Qianqian'
'Hou, Hongwei'
'Fan, Yaoting'

_publ_section_title
;
 Series of Cd(II) Metal--Organic Frameworks Based on a Flexible Tripodal
 Ligand and Polycarboxylate Acids: Syntheses, Structures, and
 Photoluminescent Properties
;
_journal_issue 5
_journal_name_full 'Crystal Growth &amp; Design'
_journal_page_first 2435
_journal_paper_doi 10.1021/cg3000729
_journal_volume 12
_journal_year 2012
_chemical_formula_moiety '2(C60 H54 Cd3 N18 O15), 2(O0.50)'
_chemical_formula_sum 'C120 H122 Cd6 Cl0 N36 O31'
_chemical_formula_weight 3238.94
_chemical_name_systematic
; 
 ? 
;
_space_group_IT_number 2
_symmetry_cell_setting triclinic
_symmetry_space_group_name_Hall '-P 1'
_symmetry_space_group_name_H-M 'P -1'
_atom_sites_solution_hydrogens geom
_atom_sites_solution_primary direct
_atom_sites_solution_secondary difmap
_audit_creation_method SHELXL-97
_cell_angle_alpha 101.37(3)
_cell_angle_beta 110.85(3)
_cell_angle_gamma 106.33(3)
_cell_formula_units_Z 1
_cell_length_a 12.873(3)
_cell_length_b 16.984(3)
_cell_length_c 17.868(4)
_cell_measurement_temperature 293(2)
_cell_volume 3305.5(19)
_computing_structure_refinement 'SHELXL-97 (Sheldrick, 1997)'
_computing_structure_solution 'SHELXS-97 (Sheldrick, 1990)'
_diffrn_ambient_temperature 293(2)
_diffrn_measured_fraction_theta_full 0.998
_diffrn_measured_fraction_theta_max 0.998
_diffrn_radiation_monochromator graphite
_diffrn_radiation_source 'fine-focus sealed tube'
_diffrn_radiation_type MoK\a
_diffrn_radiation_wavelength 0.71073
_diffrn_reflns_av_R_equivalents 0.0343
_diffrn_reflns_av_sigmaI/netI 0.0431
_diffrn_reflns_limit_h_max 15
_diffrn_reflns_limit_h_min -15
_diffrn_reflns_limit_k_max 20
_diffrn_reflns_limit_k_min -20
_diffrn_reflns_limit_l_max 21
_diffrn_reflns_limit_l_min -21
_diffrn_reflns_number 33657
_diffrn_reflns_theta_full 25.00
_diffrn_reflns_theta_max 25.00
_diffrn_reflns_theta_min 1.51
_exptl_absorpt_coefficient_mu 1.036
_exptl_absorpt_correction_T_max 0.8196
_exptl_absorpt_correction_T_min 0.7891
_exptl_crystal_density_diffrn 1.627
_exptl_crystal_density_method 'not measured'
_exptl_crystal_F_000 1630
_exptl_crystal_size_max 0.24
_exptl_crystal_size_mid 0.20
_exptl_crystal_size_min 0.20
_refine_diff_density_max 1.186
_refine_diff_density_min -0.543
_refine_diff_density_rms 0.084
_refine_ls_extinction_method none
_refine_ls_goodness_of_fit_ref 1.108
_refine_ls_hydrogen_treatment mixed
_refine_ls_matrix_type full
_refine_ls_number_parameters 880
_refine_ls_number_reflns 11643
_refine_ls_number_restraints 0
_refine_ls_restrained_S_all 1.108
_refine_ls_R_factor_all 0.0616
_refine_ls_R_factor_gt 0.0502
_refine_ls_shift/su_max 0.023
_refine_ls_shift/su_mean 0.000
_refine_ls_structure_factor_coef Fsqd
_refine_ls_weighting_details 'calc w=1/[\s^2^(Fo^2^)+(0.0455P)^2^+4.6695P] where P=(Fo^2^+2Fc^2^)/3'
_refine_ls_weighting_scheme calc
_refine_ls_wR_factor_gt 0.1116
_refine_ls_wR_factor_ref 0.1191
_reflns_number_gt 9972
_reflns_number_total 11643
_reflns_threshold_expression >2sigma(I)
_cod_data_source_file cg3000729_si_002.cif
_cod_data_source_block 3
_cod_depositor_comments
;
The following automatic conversions were performed:

'_symmetry_cell_setting' value 'Triclinic' changed to 'triclinic'
according to /home/saulius/struct/CIF-dictionaries/cif_core.dic
dictionary named 'cif_core.dic' version 2.4.1 from 2010-06-29.

Automatic conversion script
Id: cif_fix_values 1715 2011-07-08 13:25:40Z adriana 
;
_cod_original_cell_volume 3305.6(12)
_cod_original_sg_symbol_H-M P-1
_cod_database_code 4506008

loop_
_symmetry_equiv_pos_as_xyz
'x, y, z'
'-x, -y, -z'

loop_
_atom_site_label
_atom_site_type_symbol
_atom_site_fract_x
_atom_site_fract_y
_atom_site_fract_z
_atom_site_U_iso_or_equiv
_atom_site_adp_type
_atom_site_occupancy
_atom_site_symmetry_multiplicity
_atom_site_calc_flag
_atom_site_refinement_flags
Cd1 Cd 0.29099(3) 0.23897(2) 0.55791(2) 0.03759(11) Uani 1 1 d .
Cd2 Cd 0.38680(3) 0.76701(2) 1.09911(2) 0.03763(11) Uani 1 1 d .
Cd3 Cd 0.00707(3) 0.27491(2) 0.22341(2) 0.03998(12) Uani 1 1 d .
O1 O 0.3689(3) 0.1315(2) 0.5979(2) 0.0521(10) Uani 1 1 d .
O2 O 0.3272(3) 0.1371(2) 0.4690(2) 0.0499(9) Uani 1 1 d .
O3 O 0.1366(4) 0.1965(2) 0.2727(2) 0.0540(10) Uani 1 1 d .
O4 O 0.0211(4) 0.1556(3) 0.1377(2) 0.0597(11) Uani 1 1 d .
O5 O 0.2429(4) 0.2852(2) 0.4399(2) 0.0546(10) Uani 1 1 d .
O6 O 0.0559(4) 0.3312(3) 0.3756(3) 0.0728(13) Uani 1 1 d .
O7 O -0.0933(3) 0.2890(3) 0.0918(2) 0.0561(10) Uani 1 1 d .
O8 O -0.0265(4) 0.3957(3) 0.2907(3) 0.0631(11) Uani 1 1 d .
O9 O 0.3043(4) 0.2752(3) 0.7156(3) 0.0928(18) Uani 1 1 d .
O10 O 0.2620(5) 0.3510(3) 0.6306(3) 0.0816(15) Uani 1 1 d .
O11 O 0.3000(3) 0.6805(2) 0.9511(2) 0.0540(10) Uani 1 1 d .
O12 O 0.4059(4) 0.6345(2) 1.0446(2) 0.0572(10) Uani 1 1 d .
O13 O 0.5080(4) 0.7684(3) 1.2315(2) 0.0704(13) Uani 1 1 d .
O14 O 0.3869(4) 0.8936(3) 1.1859(2) 0.0620(11) Uani 1 1 d .
O15 O 0.2741(3) 0.8551(2) 1.0501(2) 0.0522(10) Uani 1 1 d .
O16 O 0.6767(9) 0.9944(6) 0.2926(6) 0.087(3) Uani 0.50 1 d P
N1 N 0.4919(4) 0.3216(3) 0.5939(3) 0.0485(11) Uani 1 1 d .
N2 N 0.6910(5) 0.3789(5) 0.6460(4) 0.105(3) Uani 1 1 d .
N3 N 0.6411(4) 0.3629(3) 0.5620(3) 0.0568(13) Uani 1 1 d .
N4 N 0.3585(4) 0.4164(3) 0.2330(3) 0.0554(12) Uani 1 1 d .
N5 N 0.2962(5) 0.4515(4) 0.1804(4) 0.0807(18) Uani 1 1 d .
N6 N 0.1797(4) 0.3674(3) 0.2261(3) 0.0567(13) Uani 1 1 d .
N7 N -0.1789(4) 0.1920(3) 0.2085(3) 0.0594(14) Uani 1 1 d .
N8 N -0.3667(6) 0.0965(4) 0.1492(5) 0.105(2) Uani 1 1 d .
N9 N -0.3510(4) 0.1585(3) 0.2140(3) 0.0580(14) Uani 1 1 d .
N10 N -0.1019(5) 0.1109(5) 0.4816(4) 0.103(2) Uani 1 1 d .
N11 N -0.0468(4) 0.1004(4) 0.5559(3) 0.0704(16) Uani 1 1 d .
N12 N 0.0948(4) 0.1527(3) 0.5187(3) 0.0583(13) Uani 1 1 d .
N13 N 0.7279(4) 0.8836(3) 1.0833(3) 0.0600(13) Uani 1 1 d .
N14 N 0.6635(5) 0.9179(4) 1.0316(3) 0.0696(15) Uani 1 1 d .
N15 N 0.2201(4) 0.6857(3) 1.1113(3) 0.0518(12) Uani 1 1 d .
N16 N 0.0658(8) 0.5775(4) 1.0999(6) 0.140(4) Uani 1 1 d .
N17 N 0.0613(5) 0.6508(3) 1.1336(4) 0.0635(14) Uani 1 1 d .
N18 N 0.5544(4) 0.8413(3) 1.0856(3) 0.0500(11) Uani 1 1 d .
C1 C -0.1529(8) 0.7267(6) 1.0351(5) 0.123(4) Uani 1 1 d .
H1A H -0.2198 0.7420 1.0083 0.185 Uiso 1 1 calc R
H1B H -0.1815 0.6657 1.0278 0.185 Uiso 1 1 calc R
H1C H -0.0985 0.7392 1.0097 0.185 Uiso 1 1 calc R
C2 C -0.0872(6) 0.7794(5) 1.1299(5) 0.0704(19) Uani 1 1 d .
C3 C -0.0361(7) 0.6521(4) 1.1569(6) 0.092(3) Uani 1 1 d .
H3A H -0.0319 0.6261 1.2011 0.110 Uiso 1 1 calc R
H3B H -0.1128 0.6177 1.1079 0.110 Uiso 1 1 calc R
C4 C -0.0284(6) 0.7442(4) 1.1882(5) 0.0652(18) Uani 1 1 d .
C5 C 0.0381(5) 0.7935(5) 1.2738(5) 0.0651(18) Uani 1 1 d .
C6 C 0.1059(8) 0.7560(6) 1.3351(6) 0.121(3) Uani 1 1 d .
H6A H 0.0615 0.7366 1.3657 0.181 Uiso 1 1 calc R
H6B H 0.1835 0.7999 1.3744 0.181 Uiso 1 1 calc R
H6C H 0.1158 0.7078 1.3043 0.181 Uiso 1 1 calc R
C7 C 0.1544(6) 0.7139(4) 1.1409(5) 0.071(2) Uani 1 1 d .
H7 H 0.1714 0.7725 1.1647 0.085 Uiso 1 1 calc R
C8 C 0.1617(9) 0.6011(5) 1.0865(7) 0.128(4) Uani 1 1 d .
H8 H 0.1865 0.5612 1.0614 0.154 Uiso 1 1 calc R
C9 C 0.2855(5) 1.0102(3) 1.2255(3) 0.0474(13) Uani 1 1 d .
H9 H 0.3369 0.9981 1.2693 0.057 Uiso 1 1 calc R
C10 C 0.2574(4) 0.9676(3) 1.1429(3) 0.0341(11) Uani 1 1 d .
C11 C 0.3105(5) 0.9016(3) 1.1250(3) 0.0399(12) Uani 1 1 d .
C12 C 0.5615(6) 0.8914(4) 1.0366(4) 0.0639(17) Uani 1 1 d .
H12 H 0.4978 0.9063 1.0082 0.077 Uiso 1 1 calc R
C13 C 0.6621(5) 0.8394(4) 1.1149(4) 0.0642(17) Uani 1 1 d .
H13 H 0.6887 0.8108 1.1527 0.077 Uiso 1 1 calc R
C14 C 0.8534(6) 0.9006(6) 1.0968(6) 0.096(3) Uani 1 1 d .
H14A H 0.8985 0.9629 1.1177 0.116 Uiso 1 1 calc R
H14B H 0.8538 0.8770 1.0429 0.116 Uiso 1 1 calc R
C15 C 0.9147(5) 0.8613(5) 1.1587(5) 0.0645(18) Uani 1 1 d .
C16 C 0.9751(6) 0.9097(4) 1.2453(5) 0.0630(17) Uani 1 1 d .
C17 C 0.9650(7) 0.9955(4) 1.2777(6) 0.101(3) Uani 1 1 d .
H17A H 0.9265 0.9910 1.3148 0.152 Uiso 1 1 calc R
H17B H 0.9181 1.0092 1.2306 0.152 Uiso 1 1 calc R
H17C H 1.0439 1.0407 1.3083 0.152 Uiso 1 1 calc R
C18 C 0.3429(4) 0.6257(3) 0.9702(3) 0.0417(12) Uani 1 1 d .
C19 C 0.3203(4) 0.5485(3) 0.9003(3) 0.0355(11) Uani 1 1 d .
C20 C 0.3569(5) 0.4829(3) 0.9186(3) 0.0470(13) Uani 1 1 d .
H20 H 0.3918 0.4852 0.9748 0.056 Uiso 1 1 calc R
C21 C 0.2652(5) 0.5419(3) 0.8160(3) 0.0451(13) Uani 1 1 d .
H21 H 0.2357 0.5837 0.8019 0.054 Uiso 1 1 calc R
C22 C 0.2534(5) 0.4744(4) 0.7527(3) 0.0486(14) Uani 1 1 d .
H22 H 0.2189 0.4722 0.6965 0.058 Uiso 1 1 calc R
C23 C 0.2925(4) 0.4097(3) 0.7717(3) 0.0424(13) Uani 1 1 d .
C24 C 0.3425(5) 0.4139(3) 0.8552(4) 0.0518(14) Uani 1 1 d .
H24 H 0.3668 0.3699 0.8689 0.062 Uiso 1 1 calc R
C25 C 0.2855(5) 0.3400(4) 0.7010(4) 0.0590(18) Uani 1 1 d .
C26 C -0.0392(5) 0.1234(4) 0.6977(4) 0.0627(17) Uani 1 1 d .
C27 C -0.1116(6) 0.0701(5) 0.6047(5) 0.092(3) Uani 1 1 d .
H27A H -0.1256 0.0093 0.5974 0.111 Uiso 1 1 calc R
H27B H -0.1891 0.0753 0.5836 0.111 Uiso 1 1 calc R
C28 C -0.0131(6) 0.1420(5) 0.4623(4) 0.085(2) Uani 1 1 d .
H28 H -0.0248 0.1555 0.4127 0.103 Uiso 1 1 calc R
C29 C 0.0697(5) 0.1263(4) 0.5766(4) 0.0672(18) Uani 1 1 d .
H29 H 0.1266 0.1260 0.6262 0.081 Uiso 1 1 calc R
C30 C 0.3739(4) 0.1109(3) 0.5276(3) 0.0393(12) Uani 1 1 d .
C31 C 0.4894(7) 0.0189(5) 0.5738(4) 0.084(2) Uani 1 1 d .
H31 H 0.4841 0.0316 0.6251 0.100 Uiso 1 1 calc R
C32 C 0.4397(4) 0.0528(3) 0.5145(3) 0.0364(11) Uani 1 1 d .
C33 C 0.4522(7) 0.0345(5) 0.4420(4) 0.083(2) Uani 1 1 d .
H33 H 0.4205 0.0587 0.4013 0.099 Uiso 1 1 calc R
C34 C 0.5248(5) 0.3290(4) 0.5334(4) 0.0552(15) Uani 1 1 d .
H34 H 0.4711 0.3120 0.4765 0.066 Uiso 1 1 calc R
C35 C 0.5965(6) 0.3542(5) 0.6618(4) 0.088(3) Uani 1 1 d .
H35 H 0.6029 0.3594 0.7163 0.106 Uiso 1 1 calc R
C36 C 0.7182(5) 0.3852(5) 0.5197(4) 0.073(2) Uani 1 1 d .
H36A H 0.7777 0.3592 0.5343 0.088 Uiso 1 1 calc R
H36B H 0.7607 0.4478 0.5400 0.088 Uiso 1 1 calc R
C37 C 0.6871(7) 0.2171(5) 0.4206(6) 0.099(3) Uani 1 1 d .
H37A H 0.7729 0.2476 0.4502 0.148 Uiso 1 1 calc R
H37B H 0.6681 0.1633 0.3792 0.148 Uiso 1 1 calc R
H37C H 0.6557 0.2053 0.4603 0.148 Uiso 1 1 calc R
C38 C 0.6318(5) 0.2721(4) 0.3769(5) 0.0589(16) Uani 1 1 d .
C39 C 0.6469(5) 0.3539(4) 0.4243(4) 0.0535(15) Uani 1 1 d .
C40 C 0.6093(7) 0.4935(4) 0.4394(5) 0.081(2) Uani 1 1 d .
H40A H 0.6164 0.4907 0.4941 0.122 Uiso 1 1 calc R
H40B H 0.5395 0.5056 0.4117 0.122 Uiso 1 1 calc R
H40C H 0.6798 0.5388 0.4463 0.122 Uiso 1 1 calc R
C41 C 0.5969(5) 0.4063(4) 0.3853(4) 0.0519(15) Uani 1 1 d .
C42 C 0.5354(5) 0.3790(4) 0.2966(4) 0.0507(14) Uani 1 1 d .
C43 C 0.4871(5) 0.4376(4) 0.2547(4) 0.0644(17) Uani 1 1 d .
H43A H 0.5328 0.4973 0.2924 0.077 Uiso 1 1 calc R
H43B H 0.4983 0.4332 0.2033 0.077 Uiso 1 1 calc R
C44 C 0.5198(5) 0.2979(4) 0.2479(4) 0.0577(16) Uani 1 1 d .
C45 C 0.5672(5) 0.2450(4) 0.2880(5) 0.0587(17) Uani 1 1 d .
C46 C 0.5477(6) 0.1557(4) 0.2344(5) 0.077(2) Uani 1 1 d .
H46A H 0.5378 0.1152 0.2651 0.093 Uiso 1 1 calc R
H46B H 0.4744 0.1349 0.1822 0.093 Uiso 1 1 calc R
C47 C 0.4511(7) 0.2678(5) 0.1513(4) 0.094(3) Uani 1 1 d .
H47A H 0.4163 0.3084 0.1351 0.141 Uiso 1 1 calc R
H47B H 0.3884 0.2114 0.1316 0.141 Uiso 1 1 calc R
H47C H 0.5054 0.2646 0.1264 0.141 Uiso 1 1 calc R
C48 C 0.2881(5) 0.3670(4) 0.2577(4) 0.0582(16) Uani 1 1 d .
H48 H 0.3122 0.3358 0.2932 0.070 Uiso 1 1 calc R
C49 C 0.1893(6) 0.4196(5) 0.1782(5) 0.077(2) Uani 1 1 d .
H49 H 0.1248 0.4318 0.1463 0.092 Uiso 1 1 calc R
C50 C -0.0233(5) 0.5160(4) 0.4244(4) 0.0513(14) Uani 1 1 d .
H50 H -0.0392 0.5269 0.3733 0.062 Uiso 1 1 calc R
C51 C 0.0079(4) 0.4456(3) 0.4345(3) 0.0412(12) Uani 1 1 d .
C52 C 0.0309(5) 0.4303(4) 0.5110(4) 0.0503(14) Uani 1 1 d .
H52 H 0.0517 0.3833 0.5187 0.060 Uiso 1 1 calc R
C53 C 0.0135(5) 0.3874(4) 0.3616(4) 0.0494(14) Uani 1 1 d .
C54 C -0.2594(7) 0.1202(5) 0.1491(6) 0.103(3) Uani 1 1 d .
H54 H -0.2431 0.0878 0.1094 0.124 Uiso 1 1 calc R
C55 C -0.2436(6) 0.2159(4) 0.2413(5) 0.091(3) Uani 1 1 d .
H55 H -0.2155 0.2703 0.2815 0.109 Uiso 1 1 calc R
C56 C 0.1019(5) 0.1506(3) 0.1979(3) 0.0383(12) Uani 1 1 d .
C57 C 0.1594(4) 0.0884(3) 0.1803(3) 0.0336(11) Uani 1 1 d .
C58 C 0.2382(5) 0.0708(3) 0.2443(3) 0.0454(13) Uani 1 1 d .
H58 H 0.2597 0.1002 0.3007 0.055 Uiso 1 1 calc R
C59 C 0.1325(5) 0.0456(3) 0.0977(3) 0.0430(12) Uani 1 1 d .
H59 H 0.0811 0.0576 0.0538 0.052 Uiso 1 1 calc R
C60 C 0.1801(5) -0.0151(3) 0.0786(3) 0.0433(13) Uani 1 1 d .
H60 H 0.1597 -0.0440 0.0224 0.052 Uiso 1 1 calc R

loop_
_atom_site_aniso_label
_atom_site_aniso_U_11
_atom_site_aniso_U_22
_atom_site_aniso_U_33
_atom_site_aniso_U_23
_atom_site_aniso_U_13
_atom_site_aniso_U_12
Cd1 0.0432(2) 0.0413(2) 0.0348(2) 0.00842(16) 0.02000(17) 0.02447(18)
Cd2 0.0349(2) 0.0428(2) 0.0349(2) 0.00382(16) 0.01379(16) 0.02279(17)
Cd3 0.0342(2) 0.0473(2) 0.0384(2) 0.00411(17) 0.01474(17) 0.02394(18)
O1 0.068(3) 0.062(2) 0.044(2) 0.0148(19) 0.029(2) 0.045(2)
O2 0.062(2) 0.056(2) 0.039(2) 0.0102(18) 0.0179(18) 0.042(2)
O3 0.076(3) 0.056(2) 0.044(2) 0.0108(19) 0.030(2) 0.043(2)
O4 0.061(3) 0.064(3) 0.048(2) 0.0024(19) 0.010(2) 0.045(2)
O5 0.072(3) 0.061(2) 0.033(2) 0.0137(18) 0.0148(19) 0.041(2)
O6 0.076(3) 0.084(3) 0.058(3) -0.003(2) 0.018(2) 0.060(3)
O7 0.050(2) 0.068(3) 0.046(2) 0.0149(19) 0.0101(18) 0.033(2)
O8 0.076(3) 0.071(3) 0.049(3) 0.008(2) 0.030(2) 0.042(2)
O9 0.063(3) 0.072(3) 0.092(4) -0.031(3) -0.005(3) 0.045(3)
O10 0.106(4) 0.064(3) 0.075(3) -0.008(3) 0.063(3) 0.023(3)
O11 0.053(2) 0.050(2) 0.050(2) -0.0036(18) 0.0123(19) 0.034(2)
O12 0.070(3) 0.060(2) 0.038(2) 0.0039(18) 0.016(2) 0.037(2)
O13 0.088(3) 0.087(3) 0.039(2) 0.013(2) 0.013(2) 0.063(3)
O14 0.068(3) 0.071(3) 0.051(2) 0.009(2) 0.017(2) 0.051(2)
O15 0.059(2) 0.048(2) 0.050(2) 0.0017(18) 0.0234(19) 0.0327(19)
O16 0.093(7) 0.085(7) 0.057(6) 0.014(5) 0.032(5) 0.006(6)
N1 0.042(3) 0.053(3) 0.046(3) 0.010(2) 0.019(2) 0.015(2)
N2 0.051(4) 0.161(7) 0.055(4) 0.032(4) 0.008(3) -0.005(4)
N3 0.038(3) 0.071(3) 0.050(3) 0.017(3) 0.018(2) 0.009(2)
N4 0.039(3) 0.055(3) 0.076(4) 0.024(3) 0.025(3) 0.021(2)
N5 0.057(4) 0.087(4) 0.113(5) 0.060(4) 0.034(3) 0.033(3)
N6 0.037(3) 0.054(3) 0.077(4) 0.020(3) 0.024(3) 0.019(2)
N7 0.041(3) 0.058(3) 0.062(3) -0.009(3) 0.024(2) 0.013(2)
N8 0.072(4) 0.080(4) 0.130(6) -0.014(4) 0.051(4) 0.009(4)
N9 0.046(3) 0.046(3) 0.074(4) -0.004(3) 0.032(3) 0.016(2)
N10 0.052(4) 0.165(7) 0.069(4) 0.021(4) 0.018(3) 0.033(4)
N11 0.036(3) 0.091(4) 0.054(3) -0.001(3) 0.013(3) 0.008(3)
N12 0.043(3) 0.068(3) 0.052(3) 0.009(3) 0.017(2) 0.019(3)
N13 0.050(3) 0.074(3) 0.070(3) 0.033(3) 0.035(3) 0.025(3)
N14 0.076(4) 0.079(4) 0.067(4) 0.031(3) 0.038(3) 0.034(3)
N15 0.062(3) 0.049(3) 0.062(3) 0.016(2) 0.041(3) 0.028(2)
N16 0.155(7) 0.056(4) 0.232(10) -0.003(5) 0.162(8) 0.007(4)
N17 0.060(3) 0.051(3) 0.087(4) 0.011(3) 0.050(3) 0.019(3)
N18 0.045(3) 0.052(3) 0.057(3) 0.015(2) 0.026(2) 0.022(2)
C1 0.093(7) 0.163(9) 0.081(6) -0.001(6) 0.032(5) 0.040(6)
C2 0.046(4) 0.092(5) 0.076(5) 0.019(4) 0.038(4) 0.021(4)
C3 0.078(5) 0.072(5) 0.147(8) 0.030(5) 0.082(6) 0.021(4)
C4 0.053(4) 0.060(4) 0.092(5) 0.015(4) 0.051(4) 0.017(3)
C5 0.045(4) 0.087(5) 0.085(5) 0.039(4) 0.041(4) 0.032(4)
C6 0.127(8) 0.177(10) 0.127(8) 0.088(8) 0.076(7) 0.101(8)
C7 0.066(4) 0.049(4) 0.115(6) 0.016(4) 0.063(4) 0.022(3)
C8 0.165(9) 0.050(5) 0.219(11) 0.017(6) 0.157(9) 0.033(5)
C9 0.052(3) 0.057(3) 0.034(3) 0.007(2) 0.013(2) 0.034(3)
C10 0.037(3) 0.033(3) 0.037(3) 0.008(2) 0.018(2) 0.020(2)
C11 0.040(3) 0.032(3) 0.047(3) 0.006(2) 0.020(3) 0.017(2)
C12 0.059(4) 0.074(4) 0.065(4) 0.025(4) 0.027(3) 0.033(4)
C13 0.049(4) 0.078(4) 0.089(5) 0.046(4) 0.040(4) 0.034(3)
C14 0.060(5) 0.143(7) 0.129(7) 0.081(6) 0.063(5) 0.047(5)
C15 0.041(3) 0.091(5) 0.085(5) 0.043(4) 0.043(4) 0.029(4)
C16 0.049(4) 0.058(4) 0.093(5) 0.023(4) 0.048(4) 0.015(3)
C17 0.106(6) 0.064(5) 0.170(9) 0.040(5) 0.095(7) 0.035(5)
C18 0.031(3) 0.043(3) 0.047(3) 0.001(2) 0.018(2) 0.017(2)
C19 0.026(2) 0.035(3) 0.039(3) 0.000(2) 0.013(2) 0.014(2)
C20 0.050(3) 0.048(3) 0.042(3) 0.011(3) 0.015(3) 0.026(3)
C21 0.047(3) 0.045(3) 0.046(3) 0.007(2) 0.019(3) 0.029(3)
C22 0.043(3) 0.060(4) 0.037(3) 0.004(3) 0.015(2) 0.025(3)
C23 0.029(3) 0.040(3) 0.050(3) -0.003(2) 0.017(2) 0.013(2)
C24 0.052(3) 0.042(3) 0.062(4) 0.007(3) 0.024(3) 0.028(3)
C25 0.031(3) 0.046(4) 0.073(5) -0.018(3) 0.016(3) 0.012(3)
C26 0.040(3) 0.075(4) 0.075(5) 0.020(4) 0.034(3) 0.016(3)
C27 0.050(4) 0.102(6) 0.085(5) 0.003(5) 0.031(4) -0.007(4)
C28 0.060(5) 0.141(7) 0.051(4) 0.022(4) 0.021(4) 0.043(5)
C29 0.036(3) 0.076(5) 0.071(5) 0.019(4) 0.014(3) 0.013(3)
C30 0.037(3) 0.039(3) 0.037(3) 0.003(2) 0.011(2) 0.021(2)
C31 0.146(7) 0.126(6) 0.051(4) 0.045(4) 0.061(4) 0.117(6)
C32 0.036(3) 0.034(3) 0.036(3) 0.004(2) 0.014(2) 0.017(2)
C33 0.140(7) 0.131(6) 0.045(4) 0.048(4) 0.051(4) 0.119(6)
C34 0.039(3) 0.072(4) 0.048(3) 0.020(3) 0.017(3) 0.016(3)
C35 0.061(5) 0.126(7) 0.041(4) 0.021(4) 0.016(3) -0.002(4)
C36 0.035(3) 0.101(5) 0.070(4) 0.025(4) 0.022(3) 0.011(3)
C37 0.108(7) 0.099(6) 0.141(8) 0.067(6) 0.073(6) 0.068(5)
C38 0.046(3) 0.061(4) 0.090(5) 0.031(4) 0.042(4) 0.028(3)
C39 0.036(3) 0.069(4) 0.064(4) 0.024(3) 0.029(3) 0.020(3)
C40 0.097(6) 0.052(4) 0.100(6) 0.012(4) 0.061(5) 0.022(4)
C41 0.039(3) 0.047(3) 0.073(4) 0.011(3) 0.037(3) 0.011(3)
C42 0.032(3) 0.048(3) 0.072(4) 0.011(3) 0.027(3) 0.017(3)
C43 0.043(3) 0.064(4) 0.090(5) 0.027(4) 0.035(3) 0.017(3)
C44 0.039(3) 0.059(4) 0.069(4) 0.007(3) 0.031(3) 0.011(3)
C45 0.044(3) 0.043(3) 0.097(5) 0.012(3) 0.047(4) 0.014(3)
C46 0.058(4) 0.054(4) 0.123(6) 0.008(4) 0.060(4) 0.014(3)
C47 0.079(5) 0.105(6) 0.067(5) -0.001(4) 0.023(4) 0.024(5)
C48 0.042(3) 0.068(4) 0.078(4) 0.037(3) 0.029(3) 0.027(3)
C49 0.054(4) 0.083(5) 0.104(6) 0.048(4) 0.031(4) 0.033(4)
C50 0.049(3) 0.062(4) 0.046(3) 0.010(3) 0.021(3) 0.032(3)
C51 0.029(3) 0.043(3) 0.043(3) -0.003(2) 0.012(2) 0.019(2)
C52 0.054(3) 0.050(3) 0.054(4) 0.007(3) 0.025(3) 0.035(3)
C53 0.032(3) 0.050(3) 0.054(4) -0.005(3) 0.013(3) 0.020(3)
C54 0.068(5) 0.081(5) 0.137(8) -0.019(5) 0.058(5) 0.016(4)
C55 0.067(5) 0.054(4) 0.139(7) -0.016(4) 0.071(5) 0.005(4)
C56 0.042(3) 0.037(3) 0.040(3) 0.006(2) 0.022(2) 0.020(2)
C57 0.037(3) 0.034(3) 0.033(3) 0.006(2) 0.019(2) 0.017(2)
C58 0.056(3) 0.056(3) 0.027(3) 0.004(2) 0.015(2) 0.035(3)
C59 0.052(3) 0.051(3) 0.030(3) 0.012(2) 0.016(2) 0.029(3)
C60 0.063(4) 0.040(3) 0.030(3) 0.005(2) 0.022(3) 0.028(3)

loop_
_atom_type_symbol
_atom_type_description
_atom_type_scat_dispersion_real
_atom_type_scat_dispersion_imag
_atom_type_scat_source
C C 0.0033 0.0016 'International Tables Vol C Tables 4.2.6.8 and 6.1.1.4'
H H 0.0000 0.0000 'International Tables Vol C Tables 4.2.6.8 and 6.1.1.4'
N N 0.0061 0.0033 'International Tables Vol C Tables 4.2.6.8 and 6.1.1.4'
O O 0.0106 0.0060 'International Tables Vol C Tables 4.2.6.8 and 6.1.1.4'
Cl Cl 0.1484 0.1585 'International Tables Vol C Tables 4.2.6.8 and 6.1.1.4'
Cd Cd -0.8075 1.2024 'International Tables Vol C Tables 4.2.6.8 and 6.1.1.4'

loop_
_geom_angle_atom_site_label_1
_geom_angle_atom_site_label_2
_geom_angle_atom_site_label_3
_geom_angle
_geom_angle_site_symmetry_1
_geom_angle_site_symmetry_3
O10 Cd1 N12 88.32(18) . .
O10 Cd1 O5 90.03(17) . .
N12 Cd1 O5 93.82(17) . .
O10 Cd1 N1 94.39(17) . .
N12 Cd1 N1 177.28(16) . .
O5 Cd1 N1 85.97(16) . .
O10 Cd1 O2 170.63(16) . .
N12 Cd1 O2 96.04(16) . .
O5 Cd1 O2 81.42(13) . .
N1 Cd1 O2 81.25(15) . .
O10 Cd1 O1 133.56(17) . .
N12 Cd1 O1 94.07(17) . .
O5 Cd1 O1 135.85(12) . .
N1 Cd1 O1 84.22(15) . .
O2 Cd1 O1 54.57(12) . .
N18 Cd2 N15 177.00(16) . .
N18 Cd2 O13 90.12(18) . .
N15 Cd2 O13 89.11(18) . .
N18 Cd2 O12 88.87(15) . .
N15 Cd2 O12 88.18(15) . .
O13 Cd2 O12 85.84(14) . .
N18 Cd2 O14 94.59(16) . .
N15 Cd2 O14 88.14(16) . .
O13 Cd2 O14 80.56(14) . .
O12 Cd2 O14 165.96(14) . .
N18 Cd2 O11 88.11(15) . .
N15 Cd2 O11 90.62(16) . .
O13 Cd2 O11 139.83(13) . .
O12 Cd2 O11 54.01(13) . .
O14 Cd2 O11 139.57(13) . .
N18 Cd2 O15 96.02(15) . .
N15 Cd2 O15 86.59(15) . .
O13 Cd2 O15 134.18(13) . .
O12 Cd2 O15 139.45(13) . .
O14 Cd2 O15 53.73(13) . .
O11 Cd2 O15 85.85(12) . .
N7 Cd3 N6 171.88(19) . .
N7 Cd3 O7 87.19(17) . .
N6 Cd3 O7 85.53(17) . .
N7 Cd3 O4 92.96(16) . .
N6 Cd3 O4 89.67(16) . .
O7 Cd3 O4 82.64(13) . .
N7 Cd3 O8 85.20(16) . .
N6 Cd3 O8 91.10(16) . .
O7 Cd3 O8 89.18(14) . .
O4 Cd3 O8 171.70(14) . .
N7 Cd3 O3 105.49(17) . .
N6 Cd3 O3 82.23(16) . .
O7 Cd3 O3 134.18(12) . .
O4 Cd3 O3 53.44(12) . .
O8 Cd3 O3 134.83(13) . .
N7 Cd3 O6 84.95(17) . .
N6 Cd3 O6 98.65(18) . .
O7 Cd3 O6 142.23(13) . .
O4 Cd3 O6 134.58(14) . .
O8 Cd3 O6 53.39(14) . .
O3 Cd3 O6 83.40(12) . .
C30 O1 Cd1 89.4(3) . .
C30 O2 Cd1 92.4(3) . .
C56 O3 Cd3 90.6(3) . .
C56 O4 Cd3 94.1(3) . .
C53 O6 Cd3 89.7(4) . .
C53 O8 Cd3 93.7(3) . .
C25 O10 Cd1 101.9(4) . .
C18 O11 Cd2 91.0(3) . .
C18 O12 Cd2 92.8(3) . .
C11 O14 Cd2 93.1(3) . .
C11 O15 Cd2 90.6(3) . .
C34 N1 C35 102.1(5) . .
C34 N1 Cd1 119.3(4) . .
C35 N1 Cd1 137.3(4) . .
C35 N2 N3 102.8(5) . .
C34 N3 N2 108.5(5) . .
C34 N3 C36 131.9(5) . .
N2 N3 C36 119.6(5) . .
C48 N4 N5 110.0(5) . .
C48 N4 C43 130.3(5) . .
N5 N4 C43 119.6(5) . .
C49 N5 N4 101.6(5) . .
C48 N6 C49 101.8(5) . .
C48 N6 Cd3 127.9(4) . .
C49 N6 Cd3 128.4(4) . .
C55 N7 C54 100.2(5) . .
C55 N7 Cd3 127.9(4) . .
C54 N7 Cd3 129.2(4) . .
N9 N8 C54 103.0(6) . .
C55 N9 N8 106.3(5) . .
C55 N9 C46 133.8(5) . 1_455
N8 N9 C46 119.4(5) . 1_455
C28 N10 N11 102.9(6) . .
C29 N11 N10 108.5(6) . .
C29 N11 C27 129.1(6) . .
N10 N11 C27 122.3(6) . .
C29 N12 C28 101.9(6) . .
C29 N12 Cd1 117.4(4) . .
C28 N12 Cd1 136.4(5) . .
C13 N13 N14 109.9(5) . .
C13 N13 C14 131.1(6) . .
N14 N13 C14 119.0(5) . .
C12 N14 N13 101.7(5) . .
C7 N15 C8 101.1(5) . .
C7 N15 Cd2 127.6(4) . .
C8 N15 Cd2 131.2(4) . .
N17 N16 C8 103.7(6) . .
N16 N17 C7 108.0(5) . .
N16 N17 C3 120.5(5) . .
C7 N17 C3 131.4(5) . .
C13 N18 C12 102.1(5) . .
C13 N18 Cd2 130.2(4) . .
C12 N18 Cd2 127.4(4) . .
C2 C1 H1A 109.5 . .
C2 C1 H1B 109.5 . .
H1A C1 H1B 109.5 . .
C2 C1 H1C 109.5 . .
H1A C1 H1C 109.5 . .
H1B C1 H1C 109.5 . .
C15 C2 C4 119.3(7) 1_455 .
C15 C2 C1 120.7(8) 1_455 .
C4 C2 C1 119.9(7) . .
N17 C3 C4 111.1(5) . .
N17 C3 H3A 109.4 . .
C4 C3 H3A 109.4 . .
N17 C3 H3B 109.4 . .
C4 C3 H3B 109.4 . .
H3A C3 H3B 108.0 . .
C5 C4 C2 120.4(6) . .
C5 C4 C3 120.3(7) . .
C2 C4 C3 119.2(7) . .
C4 C5 C26 119.6(7) . 2_567
C4 C5 C6 119.7(7) . .
C26 C5 C6 120.7(7) 2_567 .
C5 C6 H6A 109.5 . .
C5 C6 H6B 109.5 . .
H6A C6 H6B 109.5 . .
C5 C6 H6C 109.5 . .
H6A C6 H6C 109.5 . .
H6B C6 H6C 109.5 . .
N15 C7 N17 112.6(6) . .
N15 C7 C8 39.9(3) . .
N17 C7 C8 72.7(4) . .
N15 C7 H7 123.7 . .
N17 C7 H7 123.7 . .
C8 C7 H7 163.6 . .
N16 C8 N15 114.6(6) . .
N16 C8 C7 75.6(5) . .
N15 C8 C7 39.0(3) . .
N16 C8 H8 122.7 . .
N15 C8 H8 122.7 . .
C7 C8 H8 161.7 . .
C10 C9 C58 120.8(5) . 1_566
C10 C9 H9 119.6 . .
C58 C9 H9 119.6 1_566 .
C60 C10 C9 119.2(4) 1_566 .
C60 C10 C11 121.6(4) 1_566 .
C9 C10 C11 119.1(5) . .
O14 C11 O15 122.2(5) . .
O14 C11 C10 118.5(4) . .
O15 C11 C10 119.3(5) . .
N14 C12 N18 115.7(6) . .
N14 C12 H12 122.1 . .
N18 C12 H12 122.1 . .
N18 C13 N13 110.6(6) . .
N18 C13 H13 124.7 . .
N13 C13 H13 124.7 . .
N13 C14 C15 112.6(5) . .
N13 C14 H14A 109.1 . .
C15 C14 H14A 109.1 . .
N13 C14 H14B 109.1 . .
C15 C14 H14B 109.1 . .
H14A C14 H14B 107.8 . .
C2 C15 C16 120.8(7) 1_655 .
C2 C15 C14 120.1(7) 1_655 .
C16 C15 C14 119.1(7) . .
C26 C16 C15 119.5(6) 2_667 .
C26 C16 C17 119.9(7) 2_667 .
C15 C16 C17 120.5(7) . .
C16 C17 H17A 109.5 . .
C16 C17 H17B 109.5 . .
H17A C17 H17B 109.5 . .
C16 C17 H17C 109.5 . .
H17A C17 H17C 109.5 . .
H17B C17 H17C 109.5 . .
O12 C18 O11 122.1(5) . .
O12 C18 C19 119.1(5) . .
O11 C18 C19 118.7(5) . .
C20 C19 C21 118.1(4) . .
C20 C19 C18 120.5(5) . .
C21 C19 C18 121.3(5) . .
C24 C20 C19 121.1(5) . .
C24 C20 H20 119.4 . .
C19 C20 H20 119.4 . .
C22 C21 C19 120.8(5) . .
C22 C21 H21 119.6 . .
C19 C21 H21 119.6 . .
C21 C22 C23 120.6(5) . .
C21 C22 H22 119.7 . .
C23 C22 H22 119.7 . .
C24 C23 C22 118.7(5) . .
C24 C23 C25 122.2(5) . .
C22 C23 C25 119.0(5) . .
C23 C24 C20 120.5(5) . .
C23 C24 H24 119.8 . .
C20 C24 H24 119.8 . .
O9 C25 O10 123.4(6) . .
O9 C25 C23 119.0(7) . .
O10 C25 C23 117.6(6) . .
C16 C26 C5 120.1(6) 2_667 2_567
C16 C26 C27 120.6(7) 2_667 .
C5 C26 C27 119.3(7) 2_567 .
N11 C27 C26 110.3(5) . .
N11 C27 H27A 109.6 . .
C26 C27 H27A 109.6 . .
N11 C27 H27B 109.6 . .
C26 C27 H27B 109.6 . .
H27A C27 H27B 108.1 . .
N10 C28 N12 115.1(7) . .
N10 C28 H28 122.4 . .
N12 C28 H28 122.4 . .
N12 C29 N11 111.6(6) . .
N12 C29 H29 124.2 . .
N11 C29 H29 124.2 . .
O2 C30 O1 122.6(4) . .
O2 C30 C32 118.6(5) . .
O1 C30 C32 118.8(5) . .
C32 C31 C33 119.9(5) . 2_656
C32 C31 H31 120.0 . .
C33 C31 H31 120.0 2_656 .
C33 C32 C31 118.0(5) . .
C33 C32 C30 119.6(5) . .
C31 C32 C30 122.4(5) . .
C32 C33 C31 122.1(6) . 2_656
C32 C33 H33 119.0 . .
C31 C33 H33 119.0 2_656 .
N3 C34 N1 112.1(5) . .
N3 C34 H34 123.9 . .
N1 C34 H34 123.9 . .
N2 C35 N1 114.3(6) . .
N2 C35 H35 122.8 . .
N1 C35 H35 122.8 . .
N3 C36 C39 111.9(5) . .
N3 C36 H36A 109.2 . .
C39 C36 H36A 109.2 . .
N3 C36 H36B 109.2 . .
C39 C36 H36B 109.2 . .
H36A C36 H36B 107.9 . .
C38 C37 H37A 109.5 . .
C38 C37 H37B 109.5 . .
H37A C37 H37B 109.5 . .
C38 C37 H37C 109.5 . .
H37A C37 H37C 109.5 . .
H37B C37 H37C 109.5 . .
C39 C38 C45 117.9(6) . .
C39 C38 C37 120.1(7) . .
C45 C38 C37 121.9(6) . .
C41 C39 C38 121.2(6) . .
C41 C39 C36 119.9(6) . .
C38 C39 C36 118.9(6) . .
C41 C40 H40A 109.5 . .
C41 C40 H40B 109.5 . .
H40A C40 H40B 109.5 . .
C41 C40 H40C 109.5 . .
H40A C40 H40C 109.5 . .
H40B C40 H40C 109.5 . .
C39 C41 C42 119.8(5) . .
C39 C41 C40 119.9(6) . .
C42 C41 C40 120.2(6) . .
C44 C42 C41 120.0(6) . .
C44 C42 C43 120.4(6) . .
C41 C42 C43 119.6(5) . .
N4 C43 C42 112.8(5) . .
N4 C43 H43A 109.0 . .
C42 C43 H43A 109.0 . .
N4 C43 H43B 109.0 . .
C42 C43 H43B 109.0 . .
H43A C43 H43B 107.8 . .
C42 C44 C45 119.5(6) . .
C42 C44 C47 119.9(6) . .
C45 C44 C47 120.6(6) . .
C44 C45 C38 121.4(6) . .
C44 C45 C46 119.2(7) . .
C38 C45 C46 119.4(6) . .
N9 C46 C45 111.6(5) 1_655 .
N9 C46 H46A 109.3 1_655 .
C45 C46 H46A 109.3 . .
N9 C46 H46B 109.3 1_655 .
C45 C46 H46B 109.3 . .
H46A C46 H46B 108.0 . .
C44 C47 H47A 109.5 . .
C44 C47 H47B 109.5 . .
H47A C47 H47B 109.5 . .
C44 C47 H47C 109.5 . .
H47A C47 H47C 109.5 . .
H47B C47 H47C 109.5 . .
N6 C48 N4 111.4(5) . .
N6 C48 H48 124.3 . .
N4 C48 H48 124.3 . .
N5 C49 N6 115.1(6) . .
N5 C49 H49 122.4 . .
N6 C49 H49 122.4 . .
C52 C50 C51 120.8(5) 2_566 .
C52 C50 H50 119.6 2_566 .
C51 C50 H50 119.6 . .
C52 C51 C50 118.7(5) . .
C52 C51 C53 122.1(5) . .
C50 C51 C53 119.2(5) . .
C50 C52 C51 120.5(5) 2_566 .
C50 C52 H52 119.7 2_566 .
C51 C52 H52 119.7 . .
O8 C53 O6 123.1(5) . .
O8 C53 C51 119.1(5) . .
O6 C53 C51 117.7(6) . .
N7 C54 N8 114.8(6) . .
N7 C54 H54 122.6 . .
N8 C54 H54 122.6 . .
N7 C55 N9 114.7(6) . .
N7 C55 H55 122.6 . .
N9 C55 H55 122.6 . .
O4 C56 O3 121.6(5) . .
O4 C56 C57 119.0(4) . .
O3 C56 C57 119.4(5) . .
C59 C57 C58 118.0(4) . .
C59 C57 C56 119.7(4) . .
C58 C57 C56 122.3(4) . .
C9 C58 C57 120.7(5) 1_544 .
C9 C58 H58 119.7 1_544 .
C57 C58 H58 119.7 . .
C57 C59 C60 121.5(5) . .
C57 C59 H59 119.3 . .
C60 C59 H59 119.3 . .
C10 C60 C59 119.8(4) 1_544 .
C10 C60 H60 120.1 1_544 .
C59 C60 H60 120.1 . .

loop_
_geom_bond_atom_site_label_1
_geom_bond_atom_site_label_2
_geom_bond_distance
_geom_bond_site_symmetry_2
Cd1 O10 2.284(4) .
Cd1 N12 2.296(5) .
Cd1 O5 2.334(4) .
Cd1 N1 2.343(4) .
Cd1 O2 2.373(3) .
Cd1 O1 2.425(4) .
Cd2 N18 2.294(5) .
Cd2 N15 2.312(5) .
Cd2 O13 2.315(4) .
Cd2 O12 2.386(4) .
Cd2 O14 2.389(4) .
Cd2 O11 2.417(4) .
Cd2 O15 2.438(4) .
Cd3 N7 2.299(5) .
Cd3 N6 2.311(5) .
Cd3 O7 2.343(4) .
Cd3 O4 2.380(3) .
Cd3 O8 2.394(4) .
Cd3 O3 2.449(4) .
Cd3 O6 2.475(4) .
O1 C30 1.266(6) .
O2 C30 1.243(6) .
O3 C56 1.250(6) .
O4 C56 1.238(6) .
O6 C53 1.250(7) .
O8 C53 1.239(7) .
O9 C25 1.247(8) .
O10 C25 1.251(8) .
O11 C18 1.254(6) .
O12 C18 1.239(6) .
O14 C11 1.242(6) .
O15 C11 1.251(6) .
N1 C34 1.309(7) .
N1 C35 1.321(8) .
N2 C35 1.320(9) .
N2 N3 1.339(7) .
N3 C34 1.300(7) .
N3 C36 1.461(7) .
N4 C48 1.312(7) .
N4 N5 1.355(7) .
N4 C43 1.474(7) .
N5 C49 1.313(8) .
N6 C48 1.309(7) .
N6 C49 1.358(8) .
N7 C55 1.283(7) .
N7 C54 1.298(8) .
N8 N9 1.312(7) .
N8 C54 1.327(9) .
N9 C55 1.295(7) .
N9 C46 1.466(7) 1_455
N10 C28 1.311(9) .
N10 N11 1.338(8) .
N11 C29 1.322(7) .
N11 C27 1.475(8) .
N12 C29 1.310(8) .
N12 C28 1.330(8) .
N13 C13 1.324(7) .
N13 N14 1.348(7) .
N13 C14 1.478(8) .
N14 C12 1.305(8) .
N15 C7 1.291(7) .
N15 C8 1.316(8) .
N16 N17 1.299(7) .
N16 C8 1.308(9) .
N17 C7 1.309(7) .
N17 C3 1.459(7) .
N18 C13 1.309(7) .
N18 C12 1.344(8) .
C1 C2 1.531(10) .
C1 H1A 0.9600 .
C1 H1B 0.9600 .
C1 H1C 0.9600 .
C2 C15 1.374(9) 1_455
C2 C4 1.398(10) .
C3 C4 1.516(9) .
C3 H3A 0.9700 .
C3 H3B 0.9700 .
C4 C5 1.390(9) .
C5 C26 1.396(9) 2_567
C5 C6 1.509(10) .
C6 H6A 0.9600 .
C6 H6B 0.9600 .
C6 H6C 0.9600 .
C7 C8 2.014(9) .
C7 H7 0.9300 .
C8 H8 0.9300 .
C9 C10 1.373(7) .
C9 C58 1.380(7) 1_566
C9 H9 0.9300 .
C10 C60 1.371(7) 1_566
C10 C11 1.507(6) .
C12 H12 0.9300 .
C13 H13 0.9300 .
C14 C15 1.502(9) .
C14 H14A 0.9700 .
C14 H14B 0.9700 .
C15 C2 1.374(9) 1_655
C15 C16 1.400(9) .
C16 C26 1.386(9) 2_667
C16 C17 1.518(9) .
C17 H17A 0.9600 .
C17 H17B 0.9600 .
C17 H17C 0.9600 .
C18 C19 1.498(6) .
C19 C20 1.379(7) .
C19 C21 1.383(7) .
C20 C24 1.377(7) .
C20 H20 0.9300 .
C21 C22 1.373(7) .
C21 H21 0.9300 .
C22 C23 1.383(7) .
C22 H22 0.9300 .
C23 C24 1.377(8) .
C23 C25 1.507(7) .
C24 H24 0.9300 .
C26 C16 1.386(9) 2_667
C26 C5 1.396(9) 2_567
C26 C27 1.510(9) .
C27 H27A 0.9700 .
C27 H27B 0.9700 .
C28 H28 0.9300 .
C29 H29 0.9300 .
C30 C32 1.505(6) .
C31 C32 1.351(7) .
C31 C33 1.379(8) 2_656
C31 H31 0.9300 .
C32 C33 1.350(7) .
C33 C31 1.379(8) 2_656
C33 H33 0.9300 .
C34 H34 0.9300 .
C35 H35 0.9300 .
C36 C39 1.512(8) .
C36 H36A 0.9700 .
C36 H36B 0.9700 .
C37 C38 1.501(9) .
C37 H37A 0.9600 .
C37 H37B 0.9600 .
C37 H37C 0.9600 .
C38 C39 1.398(8) .
C38 C45 1.409(9) .
C39 C41 1.392(8) .
C40 C41 1.531(8) .
C40 H40A 0.9600 .
C40 H40B 0.9600 .
C40 H40C 0.9600 .
C41 C42 1.402(8) .
C42 C44 1.393(8) .
C42 C43 1.501(8) .
C43 H43A 0.9700 .
C43 H43B 0.9700 .
C44 C45 1.395(9) .
C44 C47 1.528(9) .
C45 C46 1.524(8) .
C46 N9 1.466(7) 1_655
C46 H46A 0.9700 .
C46 H46B 0.9700 .
C47 H47A 0.9600 .
C47 H47B 0.9600 .
C47 H47C 0.9600 .
C48 H48 0.9300 .
C49 H49 0.9300 .
C50 C52 1.375(7) 2_566
C50 C51 1.386(7) .
C50 H50 0.9300 .
C51 C52 1.385(8) .
C51 C53 1.510(7) .
C52 C50 1.375(7) 2_566
C52 H52 0.9300 .
C54 H54 0.9300 .
C55 H55 0.9300 .
C56 C57 1.496(6) .
C57 C59 1.377(6) .
C57 C58 1.380(7) .
C58 C9 1.380(7) 1_544
C58 H58 0.9300 .
C59 C60 1.385(7) .
C59 H59 0.9300 .
C60 C10 1.371(7) 1_544
C60 H60 0.9300 .

loop_
_geom_torsion_atom_site_label_1
_geom_torsion_atom_site_label_2
_geom_torsion_atom_site_label_3
_geom_torsion_atom_site_label_4
_geom_torsion
_geom_torsion_site_symmetry_1
_geom_torsion_site_symmetry_4
O10 Cd1 O1 C30 -168.2(3) . .
N12 Cd1 O1 C30 100.3(3) . .
O5 Cd1 O1 C30 0.5(4) . .
N1 Cd1 O1 C30 -77.6(3) . .
O2 Cd1 O1 C30 5.7(3) . .
O10 Cd1 O2 C30 146.1(9) . .
N12 Cd1 O2 C30 -96.5(3) . .
O5 Cd1 O2 C30 170.5(3) . .
N1 Cd1 O2 C30 83.3(3) . .
O1 Cd1 O2 C30 -5.8(3) . .
N7 Cd3 O3 C56 85.1(3) . .
N6 Cd3 O3 C56 -92.3(3) . .
O7 Cd3 O3 C56 -16.3(4) . .
O4 Cd3 O3 C56 3.1(3) . .
O8 Cd3 O3 C56 -176.1(3) . .
O6 Cd3 O3 C56 168.0(3) . .
N7 Cd3 O4 C56 -110.3(4) . .
N6 Cd3 O4 C56 77.4(4) . .
O7 Cd3 O4 C56 162.9(4) . .
O8 Cd3 O4 C56 172.8(9) . .
O3 Cd3 O4 C56 -3.1(3) . .
O6 Cd3 O4 C56 -24.4(4) . .
N7 Cd3 O6 C53 -86.6(4) . .
N6 Cd3 O6 C53 86.1(4) . .
O7 Cd3 O6 C53 -7.8(5) . .
O4 Cd3 O6 C53 -175.8(3) . .
O8 Cd3 O6 C53 1.2(3) . .
O3 Cd3 O6 C53 167.2(4) . .
N7 Cd3 O8 C53 86.1(4) . .
N6 Cd3 O8 C53 -101.2(4) . .
O7 Cd3 O8 C53 173.3(4) . .
O4 Cd3 O8 C53 163.6(9) . .
O3 Cd3 O8 C53 -21.0(4) . .
O6 Cd3 O8 C53 -1.2(3) . .
N12 Cd1 O10 C25 87.0(4) . .
O5 Cd1 O10 C25 -179.2(4) . .
N1 Cd1 O10 C25 -93.2(4) . .
O2 Cd1 O10 C25 -155.0(8) . .
O1 Cd1 O10 C25 -7.0(5) . .
N18 Cd2 O11 C18 90.8(3) . .
N15 Cd2 O11 C18 -86.5(3) . .
O13 Cd2 O11 C18 2.9(4) . .
O12 Cd2 O11 C18 0.8(3) . .
O14 Cd2 O11 C18 -174.3(3) . .
O15 Cd2 O11 C18 -173.0(3) . .
N18 Cd2 O12 C18 -89.3(3) . .
N15 Cd2 O12 C18 91.2(3) . .
O13 Cd2 O12 C18 -179.5(3) . .
O14 Cd2 O12 C18 166.1(5) . .
O11 Cd2 O12 C18 -0.8(3) . .
O15 Cd2 O12 C18 8.6(4) . .
N18 Cd2 O14 C11 97.7(4) . .
N15 Cd2 O14 C11 -83.5(4) . .
O13 Cd2 O14 C11 -172.9(4) . .
O12 Cd2 O14 C11 -158.4(5) . .
O11 Cd2 O14 C11 5.2(5) . .
O15 Cd2 O14 C11 3.6(3) . .
N18 Cd2 O15 C11 -94.9(3) . .
N15 Cd2 O15 C11 86.6(3) . .
O13 Cd2 O15 C11 1.2(4) . .
O12 Cd2 O15 C11 169.8(3) . .
O14 Cd2 O15 C11 -3.6(3) . .
O11 Cd2 O15 C11 177.5(3) . .
O10 Cd1 N1 C34 -122.3(5) . .
N12 Cd1 N1 C34 53(4) . .
O5 Cd1 N1 C34 -32.6(4) . .
O2 Cd1 N1 C34 49.3(4) . .
O1 Cd1 N1 C34 104.3(4) . .
O10 Cd1 N1 C35 73.6(7) . .
N12 Cd1 N1 C35 -111(4) . .
O5 Cd1 N1 C35 163.3(7) . .
O2 Cd1 N1 C35 -114.8(7) . .
O1 Cd1 N1 C35 -59.8(7) . .
C35 N2 N3 C34 -1.6(9) . .
C35 N2 N3 C36 177.7(7) . .
C48 N4 N5 C49 0.5(8) . .
C43 N4 N5 C49 -178.6(6) . .
N7 Cd3 N6 C48 -171.5(10) . .
O7 Cd3 N6 C48 -145.1(5) . .
O4 Cd3 N6 C48 -62.5(5) . .
O8 Cd3 N6 C48 125.8(5) . .
O3 Cd3 N6 C48 -9.4(5) . .
O6 Cd3 N6 C48 72.7(5) . .
N7 Cd3 N6 C49 -9.9(15) . .
O7 Cd3 N6 C49 16.5(6) . .
O4 Cd3 N6 C49 99.1(6) . .
O8 Cd3 N6 C49 -72.6(6) . .
O3 Cd3 N6 C49 152.2(6) . .
O6 Cd3 N6 C49 -125.7(6) . .
N6 Cd3 N7 C55 -72.4(14) . .
O7 Cd3 N7 C55 -98.7(7) . .
O4 Cd3 N7 C55 178.8(7) . .
O8 Cd3 N7 C55 -9.3(7) . .
O3 Cd3 N7 C55 126.0(7) . .
O6 Cd3 N7 C55 44.3(7) . .
N6 Cd3 N7 C54 85.5(14) . .
O7 Cd3 N7 C54 59.2(7) . .
O4 Cd3 N7 C54 -23.3(7) . .
O8 Cd3 N7 C54 148.6(7) . .
O3 Cd3 N7 C54 -76.1(7) . .
O6 Cd3 N7 C54 -157.8(7) . .
C54 N8 N9 C55 5.6(10) . .
C54 N8 N9 C46 179.3(7) . 1_455
C28 N10 N11 C29 0.8(9) . .
C28 N10 N11 C27 177.0(7) . .
O10 Cd1 N12 C29 -74.4(5) . .
O5 Cd1 N12 C29 -164.3(5) . .
N1 Cd1 N12 C29 110(4) . .
O2 Cd1 N12 C29 113.9(5) . .
O1 Cd1 N12 C29 59.2(5) . .
O10 Cd1 N12 C28 77.4(7) . .
O5 Cd1 N12 C28 -12.5(7) . .
N1 Cd1 N12 C28 -98(4) . .
O2 Cd1 N12 C28 -94.3(6) . .
O1 Cd1 N12 C28 -149.1(6) . .
C13 N13 N14 C12 0.4(7) . .
C14 N13 N14 C12 -178.7(6) . .
N18 Cd2 N15 C7 168(3) . .
O13 Cd2 N15 C7 92.4(6) . .
O12 Cd2 N15 C7 178.3(6) . .
O14 Cd2 N15 C7 11.8(6) . .
O11 Cd2 N15 C7 -127.8(6) . .
O15 Cd2 N15 C7 -42.0(6) . .
N18 Cd2 N15 C8 -17(4) . .
O13 Cd2 N15 C8 -92.5(8) . .
O12 Cd2 N15 C8 -6.7(8) . .
O14 Cd2 N15 C8 -173.1(8) . .
O11 Cd2 N15 C8 47.3(8) . .
O15 Cd2 N15 C8 133.1(8) . .
C8 N16 N17 C7 -1.6(11) . .
C8 N16 N17 C3 178.9(9) . .
N15 Cd2 N18 C13 -43(3) . .
O13 Cd2 N18 C13 31.9(5) . .
O12 Cd2 N18 C13 -53.9(5) . .
O14 Cd2 N18 C13 112.5(5) . .
O11 Cd2 N18 C13 -107.9(5) . .
O15 Cd2 N18 C13 166.4(5) . .
N15 Cd2 N18 C12 129(3) . .
O13 Cd2 N18 C12 -156.1(5) . .
O12 Cd2 N18 C12 118.0(5) . .
O14 Cd2 N18 C12 -75.6(5) . .
O11 Cd2 N18 C12 64.0(5) . .
O15 Cd2 N18 C12 -21.6(5) . .
N16 N17 C3 C4 -175.4(8) . .
C7 N17 C3 C4 5.3(12) . .
C15 C2 C4 C5 -4.2(9) 1_455 .
C1 C2 C4 C5 175.8(6) . .
C15 C2 C4 C3 176.9(5) 1_455 .
C1 C2 C4 C3 -3.2(9) . .
N17 C3 C4 C5 -89.4(8) . .
N17 C3 C4 C2 89.6(8) . .
C2 C4 C5 C26 4.3(9) . 2_567
C3 C4 C5 C26 -176.8(5) . 2_567
C2 C4 C5 C6 -177.0(6) . .
C3 C4 C5 C6 1.9(9) . .
C8 N15 C7 N17 -0.8(9) . .
Cd2 N15 C7 N17 175.5(4) . .
Cd2 N15 C7 C8 176.2(9) . .
N16 N17 C7 N15 1.6(10) . .
C3 N17 C7 N15 -179.0(7) . .
N16 N17 C7 C8 1.1(7) . .
C3 N17 C7 C8 -179.5(9) . .
N17 N16 C8 N15 1.2(14) . .
N17 N16 C8 C7 1.0(7) . .
C7 N15 C8 N16 -0.3(12) . .
Cd2 N15 C8 N16 -176.3(7) . .
Cd2 N15 C8 C7 -176.0(9) . .
N15 C7 C8 N16 179.7(12) . .
N17 C7 C8 N16 -1.0(7) . .
N17 C7 C8 N15 179.3(9) . .
C58 C9 C10 C60 -0.9(8) 1_566 1_566
C58 C9 C10 C11 -179.8(5) 1_566 .
Cd2 O14 C11 O15 -6.7(6) . .
Cd2 O14 C11 C10 171.2(4) . .
Cd2 O15 C11 O14 6.6(6) . .
Cd2 O15 C11 C10 -171.3(4) . .
C60 C10 C11 O14 174.6(5) 1_566 .
C9 C10 C11 O14 -6.5(8) . .
C60 C10 C11 O15 -7.4(8) 1_566 .
C9 C10 C11 O15 171.4(5) . .
N13 N14 C12 N18 -1.6(7) . .
C13 N18 C12 N14 2.1(7) . .
Cd2 N18 C12 N14 -171.6(4) . .
C12 N18 C13 N13 -1.7(7) . .
Cd2 N18 C13 N13 171.8(4) . .
N14 N13 C13 N18 0.8(8) . .
C14 N13 C13 N18 179.8(7) . .
C13 N13 C14 C15 -1.3(12) . .
N14 N13 C14 C15 177.6(6) . .
N13 C14 C15 C2 92.5(8) . 1_655
N13 C14 C15 C16 -88.6(8) . .
C2 C15 C16 C26 3.6(9) 1_655 2_667
C14 C15 C16 C26 -175.3(5) . 2_667
C2 C15 C16 C17 -173.0(6) 1_655 .
C14 C15 C16 C17 8.1(8) . .
Cd2 O12 C18 O11 1.5(6) . .
Cd2 O12 C18 C19 179.6(4) . .
Cd2 O11 C18 O12 -1.5(5) . .
Cd2 O11 C18 C19 -179.6(4) . .
O12 C18 C19 C20 7.6(8) . .
O11 C18 C19 C20 -174.3(5) . .
O12 C18 C19 C21 -170.8(5) . .
O11 C18 C19 C21 7.2(7) . .
C21 C19 C20 C24 2.0(8) . .
C18 C19 C20 C24 -176.4(5) . .
C20 C19 C21 C22 -3.7(8) . .
C18 C19 C21 C22 174.8(5) . .
C19 C21 C22 C23 2.5(8) . .
C21 C22 C23 C24 0.5(8) . .
C21 C22 C23 C25 -176.0(5) . .
C22 C23 C24 C20 -2.1(8) . .
C25 C23 C24 C20 174.2(5) . .
C19 C20 C24 C23 0.8(8) . .
Cd1 O10 C25 O9 -7.4(7) . .
Cd1 O10 C25 C23 171.9(4) . .
C24 C23 C25 O9 13.8(8) . .
C22 C23 C25 O9 -169.9(5) . .
C24 C23 C25 O10 -165.6(5) . .
C22 C23 C25 O10 10.7(8) . .
C29 N11 C27 C26 39.0(11) . .
N10 N11 C27 C26 -136.3(7) . .
C16 C26 C27 N11 -102.6(8) 2_667 .
C5 C26 C27 N11 77.9(8) 2_567 .
N11 N10 C28 N12 -0.4(10) . .
C29 N12 C28 N10 -0.2(9) . .
Cd1 N12 C28 N10 -154.7(6) . .
C28 N12 C29 N11 0.7(8) . .
Cd1 N12 C29 N11 161.2(4) . .
N10 N11 C29 N12 -1.0(8) . .
C27 N11 C29 N12 -176.8(6) . .
Cd1 O2 C30 O1 10.9(5) . .
Cd1 O2 C30 C32 -168.6(4) . .
Cd1 O1 C30 O2 -10.6(5) . .
Cd1 O1 C30 C32 168.9(4) . .
C33 C31 C32 C33 -1.7(13) 2_656 .
C33 C31 C32 C30 179.5(6) 2_656 .
O2 C30 C32 C33 3.6(8) . .
O1 C30 C32 C33 -175.9(6) . .
O2 C30 C32 C31 -177.6(6) . .
O1 C30 C32 C31 2.9(8) . .
C31 C32 C33 C31 1.8(13) . 2_656
C30 C32 C33 C31 -179.4(7) . 2_656
N2 N3 C34 N1 0.7(8) . .
C36 N3 C34 N1 -178.5(6) . .
C35 N1 C34 N3 0.6(7) . .
Cd1 N1 C34 N3 -168.5(4) . .
N3 N2 C35 N1 2.1(10) . .
C34 N1 C35 N2 -1.7(9) . .
Cd1 N1 C35 N2 164.2(5) . .
C34 N3 C36 C39 -6.9(10) . .
N2 N3 C36 C39 174.0(7) . .
C45 C38 C39 C41 1.8(8) . .
C37 C38 C39 C41 179.7(5) . .
C45 C38 C39 C36 -178.6(5) . .
C37 C38 C39 C36 -0.7(8) . .
N3 C36 C39 C41 87.4(7) . .
N3 C36 C39 C38 -92.2(7) . .
C38 C39 C41 C42 -3.3(8) . .
C36 C39 C41 C42 177.1(5) . .
C38 C39 C41 C40 176.7(5) . .
C36 C39 C41 C40 -2.9(8) . .
C39 C41 C42 C44 2.8(8) . .
C40 C41 C42 C44 -177.2(5) . .
C39 C41 C42 C43 -176.9(5) . .
C40 C41 C42 C43 3.1(8) . .
C48 N4 C43 C42 14.1(9) . .
N5 N4 C43 C42 -167.0(6) . .
C44 C42 C43 N4 82.9(7) . .
C41 C42 C43 N4 -97.3(6) . .
C41 C42 C44 C45 -0.9(8) . .
C43 C42 C44 C45 178.8(5) . .
C41 C42 C44 C47 179.1(5) . .
C43 C42 C44 C47 -1.2(8) . .
C42 C44 C45 C38 -0.6(8) . .
C47 C44 C45 C38 179.4(6) . .
C42 C44 C45 C46 178.8(5) . .
C47 C44 C45 C46 -1.2(8) . .
C39 C38 C45 C44 0.2(8) . .
C37 C38 C45 C44 -177.7(6) . .
C39 C38 C45 C46 -179.2(5) . .
C37 C38 C45 C46 2.9(8) . .
C44 C45 C46 N9 94.2(7) . 1_655
C38 C45 C46 N9 -86.3(7) . 1_655
C49 N6 C48 N4 1.4(7) . .
Cd3 N6 C48 N4 166.8(4) . .
N5 N4 C48 N6 -1.3(8) . .
C43 N4 C48 N6 177.7(6) . .
N4 N5 C49 N6 0.5(8) . .
C48 N6 C49 N5 -1.2(8) . .
Cd3 N6 C49 N5 -166.5(5) . .
C52 C50 C51 C52 0.2(9) 2_566 .
C52 C50 C51 C53 179.1(5) 2_566 .
C50 C51 C52 C50 -0.2(9) . 2_566
C53 C51 C52 C50 -179.0(5) . 2_566
Cd3 O8 C53 O6 2.3(6) . .
Cd3 O8 C53 C51 -175.8(4) . .
Cd3 O6 C53 O8 -2.2(6) . .
Cd3 O6 C53 C51 175.9(4) . .
C52 C51 C53 O8 168.4(5) . .
C50 C51 C53 O8 -10.4(8) . .
C52 C51 C53 O6 -9.7(8) . .
C50 C51 C53 O6 171.4(5) . .
C55 N7 C54 N8 -5.3(11) . .
Cd3 N7 C54 N8 -167.7(6) . .
N9 N8 C54 N7 -0.2(11) . .
C54 N7 C55 N9 9.2(10) . .
Cd3 N7 C55 N9 171.9(5) . .
N8 N9 C55 N7 -9.9(10) . .
C46 N9 C55 N7 177.8(7) 1_455 .
Cd3 O4 C56 O3 5.8(6) . .
Cd3 O4 C56 C57 -174.0(4) . .
Cd3 O3 C56 O4 -5.6(5) . .
Cd3 O3 C56 C57 174.1(4) . .
O4 C56 C57 C59 7.8(7) . .
O3 C56 C57 C59 -172.0(5) . .
O4 C56 C57 C58 -171.2(5) . .
O3 C56 C57 C58 9.0(8) . .
C59 C57 C58 C9 -1.9(8) . 1_544
C56 C57 C58 C9 177.1(5) . 1_544
C58 C57 C59 C60 1.6(8) . .
C56 C57 C59 C60 -177.4(5) . .
C57 C59 C60 C10 -1.0(8) . 1_544
